data_7237360
loop_
_publ_author_name
'Peng, Zhixing'
'Wang, Zaibin'
'Huang, Zongwei'
'Liu, Shaojie'
'Lu, Ping'
'Wang, Yanguang'

_publ_section_title
;
 Expression of anti-Kasha's emission from amino benzothiadiazole and its
 utilization for fluorescent chemosensors and organic light emitting
 materials
;
_journal_issue 29
_journal_name_full 'Journal of Materials Chemistry C'
_journal_page_first 7864
_journal_paper_doi 10.1039/C8TC02416B
_journal_volume 6
_journal_year 2018
_chemical_absolute_configuration unk
_chemical_formula_moiety 'C19 H15 N3 O S'
_chemical_formula_sum 'C19 H15 N3 O S'
_chemical_formula_weight 333.40
_space_group_crystal_system monoclinic
_space_group_IT_number 4
_space_group_name_Hall 'P 2yb'
_space_group_name_H-M_alt 'P 1 21 1'
_atom_sites_solution_hydrogens geom
_atom_sites_solution_primary direct
_audit_creation_date 2017-06-15
_audit_creation_method
;
Olex2 1.2
(compiled 2017.03.28 svn.r3405 for OlexSys, GUI svn.r5337)
;
_audit_update_record
;
2017-12-29 deposited with the CCDC.
2018-07-02 downloaded from the CCDC.
;
_cell_angle_alpha 90
_cell_angle_beta 101.462(7)
_cell_angle_gamma 90
_cell_formula_units_Z 8
_cell_length_a 14.3135(14)
_cell_length_b 14.6015(13)
_cell_length_c 15.5923(11)
_cell_measurement_reflns_used 3181
_cell_measurement_temperature 293(2)
_cell_measurement_theta_max 29.3158
_cell_measurement_theta_min 3.0861
_cell_volume 3193.8(5)
_computing_cell_refinement
;
CrysAlisPro, Agilent Technologies,
Version 1.171.35.11 (release 16-05-2011 CrysAlis171 .NET)
(compiled May 16 2011,17:55:39)
;
_computing_data_collection
;
CrysAlisPro, Agilent Technologies,
Version 1.171.35.11 (release 16-05-2011 CrysAlis171 .NET)
(compiled May 16 2011,17:55:39)
;
_computing_data_reduction
;
CrysAlisPro, Agilent Technologies,
Version 1.171.35.11 (release 16-05-2011 CrysAlis171 .NET)
(compiled May 16 2011,17:55:39)
;
_computing_molecular_graphics 'Olex2 (Dolomanov et al., 2009)'
_computing_publication_material 'Olex2 (Dolomanov et al., 2009)'
_computing_structure_refinement 'ShelXL (Sheldrick, 2015)'
_computing_structure_solution 'ShelXS (Sheldrick, 2008)'
_diffrn_ambient_temperature 293.15
_diffrn_detector_area_resol_mean 10.3592
_diffrn_measured_fraction_theta_full 0.996
_diffrn_measured_fraction_theta_max 0.996
_diffrn_measurement_details
;
#__ type_ start__ end____ width___ exp.time_
  1 omega  -62.00   31.00   1.0000   16.0000
omega____ theta____ kappa____ phi______ frames
    -       11.7808  -38.0000   30.0000 93

#__ type_ start__ end____ width___ exp.time_
  2 omega  -15.00   89.00   1.0000   16.0000
omega____ theta____ kappa____ phi______ frames
    -       11.7808   77.0000 -180.0000 104
;
_diffrn_measurement_device_type 'Xcalibur, Atlas, Gemini ultra'
_diffrn_measurement_method '\w scans'
_diffrn_orient_matrix_UB_11 0.0068413000
_diffrn_orient_matrix_UB_12 -0.0457980000
_diffrn_orient_matrix_UB_13 -0.0126374000
_diffrn_orient_matrix_UB_21 0.0421272000
_diffrn_orient_matrix_UB_22 0.0133111000
_diffrn_orient_matrix_UB_23 -0.0141561000
_diffrn_orient_matrix_UB_31 0.0271107000
_diffrn_orient_matrix_UB_32 -0.0092101000
_diffrn_orient_matrix_UB_33 0.0423610000
_diffrn_radiation_monochromator graphite
_diffrn_radiation_type MoK\a
_diffrn_radiation_wavelength 0.71073
_diffrn_reflns_av_R_equivalents 0.0511
_diffrn_reflns_av_unetI/netI 0.0696
_diffrn_reflns_Laue_measured_fraction_full 0.996
_diffrn_reflns_Laue_measured_fraction_max 0.996
_diffrn_reflns_limit_h_max 17
_diffrn_reflns_limit_h_min -16
_diffrn_reflns_limit_k_max 14
_diffrn_reflns_limit_k_min -17
_diffrn_reflns_limit_l_max 15
_diffrn_reflns_limit_l_min -18
_diffrn_reflns_number 14264
_diffrn_reflns_point_group_measured_fraction_full 0.774
_diffrn_reflns_point_group_measured_fraction_max 0.773
_diffrn_reflns_theta_full 25.242
_diffrn_reflns_theta_max 25.347
_diffrn_reflns_theta_min 3.092
_diffrn_source 'Enhance (Mo) X-ray Source'
_exptl_absorpt_coefficient_mu 0.213
_exptl_absorpt_correction_T_max 1.00000
_exptl_absorpt_correction_T_min 0.87817
_exptl_absorpt_correction_type multi-scan
_exptl_absorpt_process_details
;
CrysAlisPro, Agilent Technologies,
Version 1.171.35.11 (release 16-05-2011 CrysAlis171 .NET)
(compiled May 16 2011,17:55:39)
Empirical absorption correction using spherical harmonics,
 implemented in SCALE3 ABSPACK scaling algorithm.
;
_exptl_crystal_colour orange
_exptl_crystal_colour_primary orange
_exptl_crystal_density_diffrn 1.387
_exptl_crystal_description block
_exptl_crystal_F_000 1392
_exptl_crystal_size_max 0.43
_exptl_crystal_size_mid 0.32
_exptl_crystal_size_min 0.23
_refine_diff_density_max 0.215
_refine_diff_density_min -0.381
_refine_diff_density_rms 0.054
_refine_ls_abs_structure_details
;
 Flack x determined using 1736 quotients [(I+)-(I-)]/[(I+)+(I-)]
 (Parsons, Flack and Wagner, Acta Cryst. B69 (2013) 249-259).
;
_refine_ls_abs_structure_Flack 0.22(8)
_refine_ls_extinction_method none
_refine_ls_goodness_of_fit_ref 1.013
_refine_ls_hydrogen_treatment constr
_refine_ls_matrix_type full
_refine_ls_number_parameters 869
_refine_ls_number_reflns 9031
_refine_ls_number_restraints 1
_refine_ls_restrained_S_all 1.013
_refine_ls_R_factor_all 0.0840
_refine_ls_R_factor_gt 0.0549
_refine_ls_shift/su_max 0.000
_refine_ls_shift/su_mean 0.000
_refine_ls_structure_factor_coef Fsqd
_refine_ls_weighting_details 'w=1/[\s^2^(Fo^2^)+(0.0502P)^2^] where P=(Fo^2^+2Fc^2^)/3'
_refine_ls_weighting_scheme calc
_refine_ls_wR_factor_gt 0.1153
_refine_ls_wR_factor_ref 0.1347
_reflns_Friedel_coverage 0.489
_reflns_Friedel_fraction_full 0.533
_reflns_Friedel_fraction_max 0.530
_reflns_number_gt 6475
_reflns_number_total 9031
_reflns_threshold_expression 'I > 2\s(I)'
_cod_data_source_file c8tc02416b2.cif
_cod_data_source_block 170614_pzx_3_8430_2nd
_cod_database_code 7237360
_shelx_shelxl_version_number 2016/6
_chemical_oxdiff_formula 'c10 h10 n2 o8 s1'
_shelx_space_group_comment
;
The symmetry employed for this shelxl refinement is uniquely defined
by the following loop, which should always be used as a source of
symmetry information in preference to the above space-group names.
They are only intended as comments.
;
_shelx_estimated_absorpt_t_max 0.953
_shelx_estimated_absorpt_t_min 0.914
_reflns_odcompleteness_completeness 99.52
_reflns_odcompleteness_iscentric 1
_reflns_odcompleteness_theta 26.32
_olex2_refinement_description
;
1. Fixed Uiso
 At 1.2 times of:
  All C(H) groups, All N(H) groups
 At 1.5 times of:
  All C(H,H,H) groups
2.a Aromatic/amide H refined with riding coordinates:
 N3(H3), C4(H4), C5(H5), C8(H8), C9(H9A), C11(H11), C12(H12), C15(H15),
 C16(H16), C17(H17), C18(H18), C19(H19), N6(H6), C23(H23), C24(H24), C27(H27),
 C28(H28), C30(H30), C31(H31), C34(H34), C35(H35), C36(H36), C37(H37), C38(H38),
  N9(H9), C42(H42), C43(H43), C46(H46), C47(H47), C49(H49), C50(H50), C53(H53),
 C54(H54), C55(H55), C56(H56), C57(H57), N12(H12A), C61(H61), C62(H62),
 C65(H65), C66(H66), C68(H68), C69(H69), C72(H72), C73(H73), C74(H74), C75(H75),
  C76(H76)
2.b Idealised Me refined as rotating group:
 C13(H13A,H13B,H13C), C32(H32A,H32B,H32C), C51(H51A,H51B,H51C), C70(H70A,H70B,
 H70C)
;
_olex2_submission_special_instructions 'No special instructions were received'

loop_
_space_group_symop_operation_xyz
'x, y, z'
'-x, y+1/2, -z'

loop_
_atom_site_label
_atom_site_type_symbol
_atom_site_fract_x
_atom_site_fract_y
_atom_site_fract_z
_atom_site_U_iso_or_equiv
_atom_site_adp_type
_atom_site_occupancy
_atom_site_site_symmetry_order
_atom_site_calc_flag
_atom_site_refinement_flags_posn
S1 S 0.73148(11) 0.33617(15) 0.29285(9) 0.0620(5) Uani 1 1 d .
O1 O 0.3147(3) 0.2842(3) -0.1226(2) 0.0528(12) Uani 1 1 d .
N1 N 0.6973(4) 0.3211(4) 0.3844(3) 0.0545(15) Uani 1 1 d .
N2 N 0.6327(3) 0.3181(4) 0.2245(3) 0.0453(13) Uani 1 1 d .
N3 N 0.5912(4) 0.2806(4) 0.5130(3) 0.0509(15) Uani 1 1 d .
H3 H 0.652474 0.279899 0.522985 0.061 Uiso 1 1 calc R
C1 C 0.6042(4) 0.3006(4) 0.3637(4) 0.0405(16) Uani 1 1 d .
C2 C 0.5664(4) 0.2979(4) 0.2721(4) 0.0376(15) Uani 1 1 d .
C3 C 0.4681(4) 0.2780(4) 0.2395(3) 0.0343(14) Uani 1 1 d .
C4 C 0.4160(4) 0.2595(5) 0.3024(4) 0.0442(16) Uani 1 1 d .
H4 H 0.351871 0.245219 0.283746 0.053 Uiso 1 1 calc R
C5 C 0.4527(5) 0.2604(4) 0.3929(4) 0.0444(16) Uani 1 1 d .
H5 H 0.412452 0.246897 0.431298 0.053 Uiso 1 1 calc R
C6 C 0.5468(4) 0.2808(4) 0.4261(3) 0.0394(15) Uani 1 1 d .
C7 C 0.4258(4) 0.2795(4) 0.1450(3) 0.0377(14) Uani 1 1 d .
C8 C 0.4744(4) 0.2445(4) 0.0830(3) 0.0417(15) Uani 1 1 d .
H8 H 0.534490 0.218936 0.101792 0.050 Uiso 1 1 calc R
C9 C 0.4361(4) 0.2468(4) -0.0048(3) 0.0420(15) Uani 1 1 d .
H9A H 0.469896 0.222623 -0.044749 0.050 Uiso 1 1 calc R
C10 C 0.3469(4) 0.2852(4) -0.0340(4) 0.0380(14) Uani 1 1 d .
C11 C 0.2976(4) 0.3198(5) 0.0248(4) 0.0469(17) Uani 1 1 d .
H11 H 0.237713 0.345734 0.005749 0.056 Uiso 1 1 calc R
C12 C 0.3371(4) 0.3160(4) 0.1132(4) 0.0458(16) Uani 1 1 d .
H12 H 0.302224 0.339006 0.152792 0.055 Uiso 1 1 calc R
C13 C 0.2293(5) 0.3321(6) -0.1577(4) 0.067(2) Uani 1 1 d .
H13A H 0.221257 0.335026 -0.220296 0.100 Uiso 1 1 calc GR
H13B H 0.232832 0.393074 -0.134249 0.100 Uiso 1 1 calc GR
H13C H 0.176025 0.300645 -0.142431 0.100 Uiso 1 1 calc GR
C14 C 0.5495(4) 0.2814(4) 0.5880(3) 0.0421(15) Uani 1 1 d .
C15 C 0.4626(5) 0.3239(5) 0.5884(4) 0.0537(18) Uani 1 1 d .
H15 H 0.427994 0.350625 0.537758 0.064 Uiso 1 1 calc R
C16 C 0.4283(5) 0.3258(6) 0.6658(4) 0.065(2) Uani 1 1 d .
H16 H 0.370527 0.354568 0.666906 0.078 Uiso 1 1 calc R
C17 C 0.4782(6) 0.2861(6) 0.7400(5) 0.075(2) Uani 1 1 d .
H17 H 0.453410 0.286084 0.790781 0.090 Uiso 1 1 calc R
C18 C 0.5657(6) 0.2459(6) 0.7400(4) 0.073(2) Uani 1 1 d .
H18 H 0.600661 0.220439 0.791165 0.088 Uiso 1 1 calc R
C19 C 0.6009(5) 0.2436(5) 0.6637(4) 0.0558(18) Uani 1 1 d .
H19 H 0.659554 0.216368 0.663482 0.067 Uiso 1 1 calc R
S2 S 0.96272(11) 0.00895(13) 0.31711(9) 0.0500(4) Uani 1 1 d .
O2 O 0.5512(3) 0.0630(4) -0.1050(2) 0.0594(13) Uani 1 1 d .
N4 N 0.9261(4) 0.0235(4) 0.4075(3) 0.0485(13) Uani 1 1 d .
N5 N 0.8655(3) 0.0250(4) 0.2473(3) 0.0438(13) Uani 1 1 d .
N6 N 0.8140(4) 0.0608(4) 0.5330(3) 0.0560(15) Uani 1 1 d .
H6 H 0.874752 0.068518 0.543798 0.067 Uiso 1 1 calc R
C20 C 0.8323(4) 0.0431(4) 0.3849(4) 0.0399(15) Uani 1 1 d .
C21 C 0.7966(4) 0.0434(4) 0.2932(4) 0.0387(14) Uani 1 1 d .
C22 C 0.6974(4) 0.0591(4) 0.2583(4) 0.0421(15) Uani 1 1 d .
C23 C 0.6426(5) 0.0732(4) 0.3189(4) 0.0499(17) Uani 1 1 d .
H23 H 0.577674 0.082782 0.298869 0.060 Uiso 1 1 calc R
C24 C 0.6773(5) 0.0742(5) 0.4098(4) 0.0492(17) Uani 1 1 d .
H24 H 0.635007 0.085207 0.446771 0.059 Uiso 1 1 calc R
C25 C 0.7719(5) 0.0596(5) 0.4457(4) 0.0462(16) Uani 1 1 d .
C26 C 0.6589(4) 0.0562(4) 0.1629(3) 0.0416(15) Uani 1 1 d .
C27 C 0.7050(4) 0.0999(4) 0.1040(4) 0.0435(15) Uani 1 1 d .
H27 H 0.761758 0.130842 0.124980 0.052 Uiso 1 1 calc R
C28 C 0.6692(4) 0.0986(4) 0.0165(4) 0.0446(15) Uani 1 1 d .
H28 H 0.702726 0.126432 -0.021726 0.054 Uiso 1 1 calc R
C29 C 0.5823(5) 0.0557(5) -0.0162(4) 0.0453(16) Uani 1 1 d .
C30 C 0.5352(4) 0.0118(5) 0.0407(4) 0.0509(16) Uani 1 1 d .
H30 H 0.477730 -0.017745 0.019635 0.061 Uiso 1 1 calc R
C31 C 0.5734(4) 0.0118(5) 0.1290(4) 0.0477(16) Uani 1 1 d .
H31 H 0.541393 -0.018630 0.166959 0.057 Uiso 1 1 calc R
C32 C 0.4644(5) 0.0190(7) -0.1433(4) 0.080(3) Uani 1 1 d .
H32A H 0.454658 0.023632 -0.205894 0.120 Uiso 1 1 calc GR
H32B H 0.412408 0.047918 -0.123343 0.120 Uiso 1 1 calc GR
H32C H 0.467438 -0.044431 -0.126661 0.120 Uiso 1 1 calc GR
C33 C 0.7731(5) 0.0515(4) 0.6068(4) 0.0442(16) Uani 1 1 d .
C34 C 0.6861(5) 0.0069(5) 0.6057(4) 0.0537(17) Uani 1 1 d .
H34 H 0.650452 -0.015175 0.553375 0.064 Uiso 1 1 calc R
C35 C 0.6537(5) -0.0038(5) 0.6821(4) 0.0612(19) Uani 1 1 d .
H35 H 0.595762 -0.033055 0.681001 0.073 Uiso 1 1 calc R
C36 C 0.7050(6) 0.0275(5) 0.7599(4) 0.064(2) Uani 1 1 d .
H36 H 0.682160 0.019574 0.811206 0.076 Uiso 1 1 calc R
C37 C 0.7914(6) 0.0712(5) 0.7617(4) 0.066(2) Uani 1 1 d .
H37 H 0.827330 0.092136 0.814381 0.079 Uiso 1 1 calc R
C38 C 0.8238(5) 0.0835(5) 0.6851(4) 0.0525(17) Uani 1 1 d .
H38 H 0.881021 0.114107 0.686404 0.063 Uiso 1 1 calc R
S3 S 0.69526(11) 0.34290(13) 0.03442(10) 0.0502(4) Uani 1 1 d .
O3 O 1.1075(3) 0.2742(4) 0.4572(3) 0.0585(13) Uani 1 1 d .
N7 N 0.7332(4) 0.3362(4) -0.0557(3) 0.0476(13) Uani 1 1 d .
N8 N 0.7925(3) 0.3276(4) 0.1047(3) 0.0427(13) Uani 1 1 d .
N9 N 0.8483(4) 0.3210(4) -0.1806(3) 0.0489(14) Uani 1 1 d .
H9 H 0.788359 0.332932 -0.189495 0.059 Uiso 1 1 calc R
C39 C 0.8273(4) 0.3206(4) -0.0329(3) 0.0383(14) Uani 1 1 d .
C40 C 0.8625(4) 0.3147(4) 0.0592(4) 0.0408(15) Uani 1 1 d .
C41 C 0.9612(4) 0.2998(4) 0.0947(3) 0.0403(15) Uani 1 1 d .
C42 C 1.0170(4) 0.2900(5) 0.0338(4) 0.0522(18) Uani 1 1 d .
H42 H 1.081582 0.278472 0.053850 0.063 Uiso 1 1 calc R
C43 C 0.9836(5) 0.2962(5) -0.0583(4) 0.0542(19) Uani 1 1 d .
H43 H 1.026888 0.289703 -0.095129 0.065 Uiso 1 1 calc R
C44 C 0.8902(4) 0.3113(4) -0.0941(3) 0.0413(15) Uani 1 1 d .
C45 C 1.0007(4) 0.2959(4) 0.1891(3) 0.0387(15) Uani 1 1 d .
C46 C 0.9508(4) 0.2539(4) 0.2465(3) 0.0431(15) Uani 1 1 d .
H46 H 0.891084 0.228758 0.224751 0.052 Uiso 1 1 calc R
C47 C 0.9882(5) 0.2490(4) 0.3352(4) 0.0472(16) Uani 1 1 d .
H47 H 0.953574 0.220881 0.372427 0.057 Uiso 1 1 calc R
C48 C 1.0764(5) 0.2857(4) 0.3685(4) 0.0423(15) Uani 1 1 d .
C49 C 1.1270(4) 0.3291(4) 0.3134(4) 0.0437(15) Uani 1 1 d .
H49 H 1.185929 0.355625 0.335746 0.052 Uiso 1 1 calc R
C50 C 1.0893(4) 0.3327(5) 0.2249(4) 0.0462(16) Uani 1 1 d .
H50 H 1.124282 0.360792 0.187948 0.055 Uiso 1 1 calc R
C51 C 1.1969(5) 0.3093(6) 0.4979(4) 0.072(2) Uani 1 1 d .
H51A H 1.245888 0.281246 0.472796 0.108 Uiso 1 1 calc GR
H51B H 1.208018 0.296238 0.559433 0.108 Uiso 1 1 calc GR
H51C H 1.197832 0.374367 0.489226 0.108 Uiso 1 1 calc GR
C52 C 0.8852(4) 0.3150(4) -0.2578(4) 0.0417(15) Uani 1 1 d .
C53 C 0.9687(4) 0.2702(5) -0.2639(4) 0.0483(16) Uani 1 1 d .
H53 H 1.006091 0.243953 -0.214408 0.058 Uiso 1 1 calc R
C54 C 0.9963(5) 0.2645(5) -0.3437(4) 0.0569(18) Uani 1 1 d .
H54 H 1.052230 0.233849 -0.347695 0.068 Uiso 1 1 calc R
C55 C 0.9424(6) 0.3035(6) -0.4171(4) 0.065(2) Uani 1 1 d .
H55 H 0.961864 0.299694 -0.470421 0.078 Uiso 1 1 calc R
C56 C 0.8593(5) 0.3485(5) -0.4113(4) 0.0588(18) Uani 1 1 d .
H56 H 0.821716 0.374236 -0.460922 0.071 Uiso 1 1 calc R
C57 C 0.8322(4) 0.3550(5) -0.3318(3) 0.0463(16) Uani 1 1 d .
H57 H 0.777076 0.387102 -0.327852 0.056 Uiso 1 1 calc R
S4 S 0.92816(12) 0.02730(15) 0.05866(10) 0.0587(5) Uani 1 1 d .
O4 O 1.3440(3) 0.0734(4) 0.4804(3) 0.0619(14) Uani 1 1 d .
N10 N 0.9661(4) 0.0337(4) -0.0321(3) 0.0523(15) Uani 1 1 d .
N11 N 1.0267(3) 0.0384(4) 0.1288(3) 0.0454(13) Uani 1 1 d .
N12 N 1.0788(4) 0.0451(4) -0.1586(3) 0.0512(15) Uani 1 1 d .
H12A H 1.018344 0.035779 -0.167635 0.061 Uiso 1 1 calc R
C58 C 1.0602(4) 0.0462(4) -0.0089(4) 0.0398(15) Uani 1 1 d .
C59 C 1.0962(4) 0.0483(4) 0.0826(3) 0.0377(15) Uani 1 1 d .
C60 C 1.1963(4) 0.0612(4) 0.1169(3) 0.0381(15) Uani 1 1 d .
C61 C 1.2512(5) 0.0712(5) 0.0557(4) 0.0470(17) Uani 1 1 d .
H61 H 1.316004 0.081495 0.075290 0.056 Uiso 1 1 calc R
C62 C 1.2164(5) 0.0669(5) -0.0363(4) 0.0479(17) Uani 1 1 d .
H62 H 1.259282 0.073311 -0.073570 0.058 Uiso 1 1 calc R
C63 C 1.1223(5) 0.0536(5) -0.0717(4) 0.0430(16) Uani 1 1 d .
C64 C 1.2368(4) 0.0617(4) 0.2121(4) 0.0376(15) Uani 1 1 d .
C65 C 1.1872(5) 0.1011(4) 0.2714(4) 0.0431(16) Uani 1 1 d .
H65 H 1.127734 0.127377 0.250909 0.052 Uiso 1 1 calc R
C66 C 1.2249(5) 0.1016(5) 0.3597(4) 0.0446(16) Uani 1 1 d .
H66 H 1.189912 0.126690 0.398172 0.053 Uiso 1 1 calc R
C67 C 1.3133(5) 0.0658(5) 0.3918(4) 0.0445(16) Uani 1 1 d .
C68 C 1.3643(4) 0.0258(5) 0.3342(4) 0.0474(16) Uani 1 1 d .
H68 H 1.424223 0.000590 0.355090 0.057 Uiso 1 1 calc R
C69 C 1.3250(4) 0.0238(5) 0.2452(3) 0.0429(16) Uani 1 1 d .
H69 H 1.358906 -0.003740 0.207013 0.052 Uiso 1 1 calc R
C70 C 1.4341(5) 0.0386(6) 0.5182(4) 0.078(2) Uani 1 1 d .
H70A H 1.435683 -0.026027 0.507267 0.117 Uiso 1 1 calc GR
H70B H 1.446389 0.049286 0.580225 0.117 Uiso 1 1 calc GR
H70C H 1.481946 0.068689 0.493142 0.117 Uiso 1 1 calc GR
C71 C 1.1170(4) 0.0492(4) -0.2342(3) 0.0413(15) Uani 1 1 d .
C72 C 1.1977(5) 0.1003(5) -0.2409(4) 0.0551(18) Uani 1 1 d .
H72 H 1.230830 0.132647 -0.192944 0.066 Uiso 1 1 calc R
C73 C 1.2274(5) 0.1021(6) -0.3196(4) 0.071(2) Uani 1 1 d .
H73 H 1.282555 0.134021 -0.323610 0.085 Uiso 1 1 calc R
C74 C 1.1778(6) 0.0580(6) -0.3921(4) 0.070(2) Uani 1 1 d .
H74 H 1.197973 0.061307 -0.445192 0.084 Uiso 1 1 calc R
C75 C 1.0980(5) 0.0089(5) -0.3852(3) 0.0595(19) Uani 1 1 d .
H75 H 1.063569 -0.021000 -0.434014 0.071 Uiso 1 1 calc R
C76 C 1.0688(4) 0.0035(5) -0.3076(3) 0.0491(16) Uani 1 1 d .
H76 H 1.015573 -0.031579 -0.303714 0.059 Uiso 1 1 calc R

loop_
_atom_site_aniso_label
_atom_site_aniso_U_11
_atom_site_aniso_U_22
_atom_site_aniso_U_33
_atom_site_aniso_U_23
_atom_site_aniso_U_13
_atom_site_aniso_U_12
S1 0.0355(10) 0.1100(16) 0.0403(8) -0.0020(10) 0.0074(7) -0.0133(11)
O1 0.044(3) 0.073(3) 0.037(2) 0.001(2) -0.0005(19) 0.009(3)
N1 0.040(3) 0.079(4) 0.042(3) -0.005(3) 0.003(2) -0.004(3)
N2 0.031(3) 0.068(4) 0.036(2) 0.000(3) 0.006(2) -0.004(3)
N3 0.039(3) 0.080(4) 0.034(3) 0.007(3) 0.008(2) 0.007(3)
C1 0.039(4) 0.049(4) 0.034(3) -0.001(3) 0.007(3) 0.000(3)
C2 0.033(4) 0.042(4) 0.039(3) 0.002(3) 0.012(3) 0.000(3)
C3 0.032(4) 0.034(3) 0.037(3) -0.003(3) 0.007(3) -0.001(3)
C4 0.037(4) 0.053(4) 0.044(3) -0.004(3) 0.013(3) -0.007(3)
C5 0.048(4) 0.051(4) 0.038(3) -0.001(3) 0.017(3) -0.006(3)
C6 0.044(4) 0.044(4) 0.030(3) -0.002(3) 0.007(3) -0.001(3)
C7 0.035(4) 0.042(4) 0.037(3) -0.003(3) 0.008(3) -0.003(3)
C8 0.034(4) 0.051(4) 0.039(3) 0.001(3) 0.005(3) 0.004(3)
C9 0.038(4) 0.053(4) 0.035(3) -0.002(3) 0.008(3) 0.006(3)
C10 0.032(4) 0.043(4) 0.038(3) 0.000(3) 0.003(3) 0.002(3)
C11 0.032(4) 0.058(4) 0.048(4) -0.001(3) 0.003(3) 0.003(3)
C12 0.035(4) 0.057(4) 0.047(3) -0.012(3) 0.012(3) 0.003(3)
C13 0.055(5) 0.085(6) 0.053(4) 0.012(4) -0.009(3) 0.011(5)
C14 0.050(4) 0.047(4) 0.031(3) 0.001(3) 0.011(3) -0.005(3)
C15 0.055(4) 0.062(5) 0.042(3) -0.001(3) 0.005(3) 0.005(4)
C16 0.059(5) 0.080(6) 0.060(4) -0.011(4) 0.024(3) -0.003(4)
C17 0.079(6) 0.100(7) 0.053(4) 0.002(4) 0.030(4) -0.003(5)
C18 0.086(6) 0.094(6) 0.039(4) 0.011(4) 0.011(4) 0.016(5)
C19 0.060(5) 0.066(5) 0.042(3) 0.009(3) 0.012(3) 0.011(4)
S2 0.0341(9) 0.0693(12) 0.0463(8) 0.0007(8) 0.0069(7) 0.0056(9)
O2 0.047(3) 0.087(4) 0.043(2) -0.004(2) 0.006(2) -0.003(3)
N4 0.039(3) 0.060(4) 0.044(3) 0.004(3) 0.004(2) -0.001(3)
N5 0.036(3) 0.056(4) 0.039(3) -0.001(3) 0.007(2) 0.006(3)
N6 0.041(3) 0.084(4) 0.045(3) -0.002(3) 0.015(2) -0.007(3)
C20 0.034(4) 0.040(4) 0.046(3) 0.000(3) 0.010(3) -0.004(3)
C21 0.038(4) 0.038(4) 0.041(3) -0.001(3) 0.011(3) 0.000(3)
C22 0.038(4) 0.046(4) 0.043(3) 0.008(3) 0.009(3) 0.002(3)
C23 0.035(4) 0.054(4) 0.062(4) 0.012(3) 0.013(3) 0.004(3)
C24 0.041(4) 0.064(5) 0.048(4) 0.011(3) 0.023(3) 0.013(3)
C25 0.044(4) 0.050(4) 0.047(3) 0.003(3) 0.014(3) 0.003(3)
C26 0.033(4) 0.046(4) 0.045(3) 0.004(3) 0.006(3) 0.006(3)
C27 0.035(4) 0.049(4) 0.046(3) 0.004(3) 0.006(3) 0.002(3)
C28 0.039(4) 0.049(4) 0.047(4) 0.006(3) 0.013(3) 0.001(3)
C29 0.038(4) 0.049(4) 0.049(4) -0.005(3) 0.007(3) 0.010(3)
C30 0.034(4) 0.060(4) 0.057(4) 0.002(4) 0.005(3) -0.007(3)
C31 0.039(4) 0.052(4) 0.052(4) 0.008(3) 0.011(3) 0.000(3)
C32 0.061(5) 0.114(7) 0.059(4) -0.023(5) 0.000(4) -0.025(5)
C33 0.051(4) 0.042(4) 0.042(3) -0.004(3) 0.014(3) 0.003(3)
C34 0.057(5) 0.050(4) 0.055(4) 0.003(3) 0.013(3) 0.003(4)
C35 0.056(5) 0.067(5) 0.066(4) 0.010(4) 0.023(4) 0.007(4)
C36 0.072(5) 0.075(5) 0.051(4) 0.019(4) 0.030(4) 0.019(4)
C37 0.081(6) 0.074(5) 0.041(4) -0.003(4) 0.008(4) 0.013(5)
C38 0.050(4) 0.054(4) 0.052(4) -0.007(3) 0.004(3) -0.004(3)
S3 0.0380(10) 0.0676(12) 0.0463(8) 0.0036(9) 0.0118(7) 0.0052(9)
O3 0.049(3) 0.082(4) 0.041(2) -0.001(2) 0.001(2) 0.002(3)
N7 0.042(3) 0.054(3) 0.045(3) 0.007(3) 0.005(2) 0.004(3)
N8 0.033(3) 0.053(3) 0.044(3) 0.002(3) 0.011(2) -0.001(3)
N9 0.041(3) 0.072(4) 0.034(3) 0.000(3) 0.009(2) 0.007(3)
C39 0.044(4) 0.034(3) 0.038(3) -0.001(3) 0.011(3) -0.003(3)
C40 0.036(4) 0.045(4) 0.044(3) -0.001(3) 0.012(3) -0.001(3)
C41 0.034(4) 0.048(4) 0.038(3) 0.003(3) 0.006(3) 0.000(3)
C42 0.028(4) 0.080(5) 0.050(4) 0.003(3) 0.010(3) 0.002(3)
C43 0.047(4) 0.080(5) 0.040(3) -0.004(3) 0.019(3) -0.001(4)
C44 0.038(4) 0.051(4) 0.034(3) 0.003(3) 0.006(3) -0.002(3)
C45 0.037(4) 0.042(4) 0.038(3) 0.003(3) 0.009(3) 0.006(3)
C46 0.034(4) 0.052(4) 0.041(3) 0.000(3) 0.004(3) -0.002(3)
C47 0.051(4) 0.049(4) 0.044(4) 0.004(3) 0.016(3) 0.001(3)
C48 0.042(4) 0.045(4) 0.039(3) -0.002(3) 0.006(3) 0.008(3)
C49 0.036(4) 0.043(4) 0.049(4) -0.008(3) 0.001(3) 0.002(3)
C50 0.040(4) 0.053(4) 0.048(3) 0.003(3) 0.012(3) -0.006(3)
C51 0.076(6) 0.076(6) 0.055(4) -0.009(4) -0.010(4) -0.002(5)
C52 0.040(4) 0.047(4) 0.039(3) -0.008(3) 0.012(3) -0.005(3)
C53 0.049(4) 0.048(4) 0.048(3) 0.001(3) 0.008(3) 0.003(3)
C54 0.058(5) 0.061(5) 0.055(4) -0.013(4) 0.020(3) -0.001(4)
C55 0.070(5) 0.087(6) 0.042(4) -0.011(4) 0.020(4) -0.019(5)
C56 0.058(5) 0.079(5) 0.040(3) 0.001(4) 0.010(3) -0.001(4)
C57 0.042(4) 0.054(4) 0.043(3) -0.001(3) 0.007(3) 0.002(3)
S4 0.0345(10) 0.0969(15) 0.0453(9) -0.0047(10) 0.0093(7) -0.0028(10)
O4 0.043(3) 0.099(4) 0.042(2) 0.002(3) 0.003(2) 0.005(3)
N10 0.039(3) 0.076(4) 0.041(3) 0.000(3) 0.006(2) 0.001(3)
N11 0.033(3) 0.066(4) 0.038(3) -0.006(3) 0.007(2) -0.003(3)
N12 0.041(3) 0.080(4) 0.033(3) -0.005(3) 0.010(2) -0.007(3)
C58 0.032(4) 0.048(4) 0.042(3) -0.003(3) 0.011(3) -0.001(3)
C59 0.038(4) 0.045(4) 0.032(3) -0.003(3) 0.012(3) 0.003(3)
C60 0.037(4) 0.040(4) 0.038(3) -0.005(3) 0.009(3) 0.004(3)
C61 0.036(4) 0.059(4) 0.046(4) -0.003(3) 0.007(3) -0.005(3)
C62 0.043(4) 0.065(5) 0.042(3) 0.002(3) 0.022(3) -0.004(3)
C63 0.042(4) 0.049(4) 0.039(3) -0.001(3) 0.010(3) 0.001(3)
C64 0.033(4) 0.043(4) 0.036(3) -0.001(3) 0.006(3) -0.004(3)
C65 0.041(4) 0.045(4) 0.043(4) -0.003(3) 0.008(3) 0.001(3)
C66 0.041(4) 0.054(4) 0.040(4) -0.005(3) 0.010(3) 0.002(3)
C67 0.039(4) 0.055(4) 0.039(3) 0.001(3) 0.005(3) -0.008(3)
C68 0.029(4) 0.052(4) 0.058(4) 0.006(3) 0.002(3) 0.003(3)
C69 0.038(4) 0.053(4) 0.038(3) -0.005(3) 0.008(3) 0.003(3)
C70 0.061(5) 0.100(7) 0.064(4) 0.015(4) -0.012(4) 0.019(5)
C71 0.044(4) 0.045(4) 0.037(3) 0.000(3) 0.011(3) -0.001(3)
C72 0.058(4) 0.062(5) 0.045(3) 0.006(3) 0.009(3) -0.012(4)
C73 0.058(5) 0.092(6) 0.065(5) 0.016(4) 0.017(4) -0.012(4)
C74 0.069(6) 0.101(7) 0.045(4) 0.014(4) 0.023(4) 0.010(5)
C75 0.073(5) 0.073(5) 0.030(3) -0.001(3) 0.006(3) 0.011(4)
C76 0.049(4) 0.054(4) 0.042(3) -0.002(3) 0.004(3) 0.000(3)

loop_
_atom_type_symbol
_atom_type_description
_atom_type_scat_dispersion_real
_atom_type_scat_dispersion_imag
_atom_type_scat_source
C C 0.0033 0.0016 'International Tables Vol C Tables 4.2.6.8 and 6.1.1.4'
H H 0.0000 0.0000 'International Tables Vol C Tables 4.2.6.8 and 6.1.1.4'
N N 0.0061 0.0033 'International Tables Vol C Tables 4.2.6.8 and 6.1.1.4'
O O 0.0106 0.0060 'International Tables Vol C Tables 4.2.6.8 and 6.1.1.4'
S S 0.1246 0.1234 'International Tables Vol C Tables 4.2.6.8 and 6.1.1.4'

loop_
_geom_angle_atom_site_label_1
_geom_angle_atom_site_label_2
_geom_angle_atom_site_label_3
_geom_angle
N1 S1 N2 100.5(3)
C10 O1 C13 118.3(5)
C1 N1 S1 106.2(4)
C2 N2 S1 107.0(4)
C6 N3 H3 115.7
C6 N3 C14 128.7(5)
C14 N3 H3 115.7
N1 C1 C2 114.2(5)
N1 C1 C6 124.2(5)
C6 C1 C2 121.6(5)
N2 C2 C1 112.1(5)
N2 C2 C3 126.9(5)
C1 C2 C3 120.9(5)
C2 C3 C7 122.1(5)
C4 C3 C2 115.0(5)
C4 C3 C7 122.8(6)
C3 C4 H4 117.7
C3 C4 C5 124.7(6)
C5 C4 H4 117.7
C4 C5 H5 119.3
C6 C5 C4 121.5(5)
C6 C5 H5 119.3
N3 C6 C1 117.2(5)
C5 C6 N3 126.6(5)
C5 C6 C1 116.2(5)
C8 C7 C3 121.6(6)
C12 C7 C3 122.1(5)
C12 C7 C8 116.3(5)
C7 C8 H8 119.0
C9 C8 C7 121.9(6)
C9 C8 H8 119.0
C8 C9 H9A 120.1
C8 C9 C10 119.7(5)
C10 C9 H9A 120.1
O1 C10 C9 115.4(5)
C11 C10 O1 124.8(6)
C11 C10 C9 119.8(6)
C10 C11 H11 120.2
C10 C11 C12 119.5(6)
C12 C11 H11 120.2
C7 C12 C11 122.7(5)
C7 C12 H12 118.7
C11 C12 H12 118.7
O1 C13 H13A 109.5
O1 C13 H13B 109.5
O1 C13 H13C 109.5
H13A C13 H13B 109.5
H13A C13 H13C 109.5
H13B C13 H13C 109.5
C15 C14 N3 122.1(5)
C19 C14 N3 117.7(6)
C19 C14 C15 120.1(5)
C14 C15 H15 120.6
C16 C15 C14 118.9(6)
C16 C15 H15 120.6
C15 C16 H16 119.6
C17 C16 C15 120.8(7)
C17 C16 H16 119.6
C16 C17 H17 119.9
C16 C17 C18 120.2(6)
C18 C17 H17 119.9
C17 C18 H18 120.2
C19 C18 C17 119.6(6)
C19 C18 H18 120.2
C14 C19 C18 120.3(6)
C14 C19 H19 119.8
C18 C19 H19 119.8
N5 S2 N4 100.7(3)
C29 O2 C32 118.1(5)
C20 N4 S2 106.2(4)
C21 N5 S2 107.1(4)
C25 N6 H6 115.1
C25 N6 C33 129.9(6)
C33 N6 H6 115.1
N4 C20 C21 113.9(5)
N4 C20 C25 124.5(5)
C21 C20 C25 121.6(5)
N5 C21 C20 112.1(5)
N5 C21 C22 126.9(5)
C20 C21 C22 121.0(5)
C21 C22 C26 121.4(5)
C23 C22 C21 115.1(5)
C23 C22 C26 123.5(6)
C22 C23 H23 117.8
C22 C23 C24 124.4(6)
C24 C23 H23 117.8
C23 C24 H24 118.9
C25 C24 C23 122.1(5)
C25 C24 H24 118.9
N6 C25 C20 117.1(6)
N6 C25 C24 127.1(5)
C24 C25 C20 115.7(5)
C27 C26 C22 121.4(6)
C27 C26 C31 117.4(5)
C31 C26 C22 121.1(5)
C26 C27 H27 119.2
C28 C27 C26 121.6(6)
C28 C27 H27 119.2
C27 C28 H28 119.8
C27 C28 C29 120.3(6)
C29 C28 H28 119.8
O2 C29 C28 115.0(5)
O2 C29 C30 125.8(6)
C30 C29 C28 119.2(6)
C29 C30 H30 120.1
C29 C30 C31 119.9(6)
C31 C30 H30 120.1
C26 C31 H31 119.2
C30 C31 C26 121.5(6)
C30 C31 H31 119.2
O2 C32 H32A 109.5
O2 C32 H32B 109.5
O2 C32 H32C 109.5
H32A C32 H32B 109.5
H32A C32 H32C 109.5
H32B C32 H32C 109.5
N6 C33 C34 123.4(6)
C38 C33 N6 117.8(6)
C38 C33 C34 118.7(5)
C33 C34 H34 120.2
C35 C34 C33 119.7(6)
C35 C34 H34 120.2
C34 C35 H35 119.4
C36 C35 C34 121.3(7)
C36 C35 H35 119.4
C35 C36 H36 120.3
C35 C36 C37 119.5(6)
C37 C36 H36 120.3
C36 C37 H37 120.2
C38 C37 C36 119.7(6)
C38 C37 H37 120.2
C33 C38 C37 121.2(7)
C33 C38 H38 119.4
C37 C38 H38 119.4
N8 S3 N7 101.0(3)
C48 O3 C51 119.5(5)
C39 N7 S3 105.9(4)
C40 N8 S3 107.1(4)
C44 N9 H9 114.0
C44 N9 C52 132.0(5)
C52 N9 H9 114.0
N7 C39 C40 114.3(5)
N7 C39 C44 124.5(5)
C40 C39 C44 121.2(5)
N8 C40 C39 111.7(5)
N8 C40 C41 126.7(5)
C41 C40 C39 121.6(5)
C40 C41 C45 123.3(5)
C42 C41 C40 114.6(5)
C42 C41 C45 122.1(5)
C41 C42 H42 117.7
C41 C42 C43 124.7(6)
C43 C42 H42 117.7
C42 C43 H43 119.0
C44 C43 C42 122.1(5)
C44 C43 H43 119.0
N9 C44 C39 115.7(5)
C43 C44 N9 128.5(5)
C43 C44 C39 115.8(5)
C46 C45 C41 121.1(6)
C50 C45 C41 121.8(5)
C50 C45 C46 117.2(5)
C45 C46 H46 119.4
C47 C46 C45 121.3(6)
C47 C46 H46 119.4
C46 C47 H47 119.9
C48 C47 C46 120.1(5)
C48 C47 H47 119.9
O3 C48 C49 125.1(6)
C47 C48 O3 114.9(5)
C47 C48 C49 119.9(5)
C48 C49 H49 120.3
C50 C49 C48 119.3(6)
C50 C49 H49 120.3
C45 C50 H50 118.9
C49 C50 C45 122.1(5)
C49 C50 H50 118.9
O3 C51 H51A 109.5
O3 C51 H51B 109.5
O3 C51 H51C 109.5
H51A C51 H51B 109.5
H51A C51 H51C 109.5
H51B C51 H51C 109.5
C53 C52 N9 124.3(5)
C57 C52 N9 116.8(5)
C57 C52 C53 118.9(5)
C52 C53 H53 120.1
C52 C53 C54 119.8(6)
C54 C53 H53 120.1
C53 C54 H54 119.6
C55 C54 C53 120.8(7)
C55 C54 H54 119.6
C54 C55 H55 120.2
C54 C55 C56 119.6(6)
C56 C55 H55 120.2
C55 C56 H56 120.2
C57 C56 C55 119.7(6)
C57 C56 H56 120.2
C52 C57 H57 119.4
C56 C57 C52 121.2(6)
C56 C57 H57 119.4
N11 S4 N10 100.8(3)
C67 O4 C70 118.6(5)
C58 N10 S4 105.6(4)
C59 N11 S4 106.7(4)
C63 N12 H12A 114.7
C63 N12 C71 130.5(5)
C71 N12 H12A 114.7
N10 C58 C59 114.8(5)
N10 C58 C63 123.2(5)
C59 C58 C63 121.9(5)
N11 C59 C58 112.1(5)
N11 C59 C60 127.0(5)
C58 C59 C60 120.9(5)
C59 C60 C64 122.4(5)
C61 C60 C59 115.1(5)
C61 C60 C64 122.5(6)
C60 C61 H61 117.7
C60 C61 C62 124.6(6)
C62 C61 H61 117.7
C61 C62 H62 118.9
C63 C62 C61 122.2(5)
C63 C62 H62 118.9
N12 C63 C58 116.0(6)
C62 C63 N12 128.8(5)
C62 C63 C58 115.2(5)
C65 C64 C60 121.0(6)
C69 C64 C60 121.2(5)
C69 C64 C65 117.7(5)
C64 C65 H65 119.5
C66 C65 C64 120.9(6)
C66 C65 H65 119.5
C65 C66 H66 119.5
C67 C66 C65 121.0(6)
C67 C66 H66 119.5
O4 C67 C66 115.2(5)
O4 C67 C68 125.5(6)
C66 C67 C68 119.3(6)
C67 C68 H68 120.2
C69 C68 C67 119.5(6)
C69 C68 H68 120.2
C64 C69 C68 121.5(5)
C64 C69 H69 119.2
C68 C69 H69 119.2
O4 C70 H70A 109.5
O4 C70 H70B 109.5
O4 C70 H70C 109.5
H70A C70 H70B 109.5
H70A C70 H70C 109.5
H70B C70 H70C 109.5
C72 C71 N12 123.7(5)
C76 C71 N12 117.6(5)
C76 C71 C72 118.7(5)
C71 C72 H72 120.6
C73 C72 C71 118.9(6)
C73 C72 H72 120.6
C72 C73 H73 119.1
C74 C73 C72 121.8(7)
C74 C73 H73 119.1
C73 C74 H74 120.6
C75 C74 C73 118.9(6)
C75 C74 H74 120.6
C74 C75 H75 119.7
C76 C75 C74 120.7(6)
C76 C75 H75 119.7
C71 C76 H76 119.4
C75 C76 C71 121.1(6)
C75 C76 H76 119.4

loop_
_geom_bond_atom_site_label_1
_geom_bond_atom_site_label_2
_geom_bond_distance
S1 N1 1.614(5)
S1 N2 1.614(5)
O1 C10 1.368(6)
O1 C13 1.421(7)
N1 C1 1.341(7)
N2 C2 1.349(7)
N3 H3 0.8600
N3 C6 1.377(7)
N3 C14 1.415(6)
C1 C2 1.424(8)
C1 C6 1.423(7)
C2 C3 1.427(8)
C3 C4 1.372(7)
C3 C7 1.477(8)
C4 H4 0.9300
C4 C5 1.406(8)
C5 H5 0.9300
C5 C6 1.376(8)
C7 C8 1.395(7)
C7 C12 1.376(8)
C8 H8 0.9300
C8 C9 1.371(7)
C9 H9A 0.9300
C9 C10 1.387(8)
C10 C11 1.360(8)
C11 H11 0.9300
C11 C12 1.383(8)
C12 H12 0.9300
C13 H13A 0.9600
C13 H13B 0.9600
C13 H13C 0.9600
C14 C15 1.392(8)
C14 C19 1.376(8)
C15 H15 0.9300
C15 C16 1.390(8)
C16 H16 0.9300
C16 C17 1.363(10)
C17 H17 0.9300
C17 C18 1.383(10)
C18 H18 0.9300
C18 C19 1.382(8)
C19 H19 0.9300
S2 N4 1.613(4)
S2 N5 1.604(5)
O2 C29 1.372(7)
O2 C32 1.421(8)
N4 C20 1.349(7)
N5 C21 1.357(7)
N6 H6 0.8600
N6 C25 1.375(7)
N6 C33 1.398(7)
C20 C21 1.419(8)
C20 C25 1.425(7)
C21 C22 1.434(8)
C22 C23 1.359(7)
C22 C26 1.480(7)
C23 H23 0.9300
C23 C24 1.406(8)
C24 H24 0.9300
C24 C25 1.375(8)
C26 C27 1.387(8)
C26 C31 1.393(8)
C27 H27 0.9300
C27 C28 1.359(8)
C28 H28 0.9300
C28 C29 1.395(9)
C29 C30 1.375(8)
C30 H30 0.9300
C30 C31 1.377(7)
C31 H31 0.9300
C32 H32A 0.9600
C32 H32B 0.9600
C32 H32C 0.9600
C33 C34 1.403(9)
C33 C38 1.372(8)
C34 H34 0.9300
C34 C35 1.370(8)
C35 H35 0.9300
C35 C36 1.365(9)
C36 H36 0.9300
C36 C37 1.388(10)
C37 H37 0.9300
C37 C38 1.375(8)
C38 H38 0.9300
S3 N7 1.607(5)
S3 N8 1.607(5)
O3 C48 1.376(6)
O3 C51 1.407(8)
N7 C39 1.343(7)
N8 C40 1.351(6)
N9 H9 0.8600
N9 C44 1.370(7)
N9 C52 1.410(6)
C39 C40 1.428(7)
C39 C44 1.442(7)
C40 C41 1.427(8)
C41 C42 1.366(7)
C41 C45 1.469(7)
C42 H42 0.9300
C42 C43 1.423(7)
C43 H43 0.9300
C43 C44 1.361(8)
C45 C46 1.394(8)
C45 C50 1.388(8)
C46 H46 0.9300
C46 C47 1.382(8)
C47 H47 0.9300
C47 C48 1.375(9)
C48 C49 1.384(8)
C49 H49 0.9300
C49 C50 1.379(7)
C50 H50 0.9300
C51 H51A 0.9600
C51 H51B 0.9600
C51 H51C 0.9600
C52 C53 1.381(8)
C52 C57 1.379(8)
C53 H53 0.9300
C53 C54 1.381(7)
C54 H54 0.9300
C54 C55 1.370(9)
C55 H55 0.9300
C55 C56 1.377(10)
C56 H56 0.9300
C56 C57 1.373(7)
C57 H57 0.9300
S4 N10 1.616(4)
S4 N11 1.612(5)
O4 C67 1.369(7)
O4 C70 1.402(8)
N10 C58 1.335(7)
N11 C59 1.348(6)
N12 H12A 0.8600
N12 C63 1.379(7)
N12 C71 1.396(6)
C58 C59 1.418(7)
C58 C63 1.451(7)
C59 C60 1.439(8)
C60 C61 1.358(7)
C60 C64 1.482(8)
C61 H61 0.9300
C61 C62 1.423(8)
C62 H62 0.9300
C62 C63 1.364(8)
C64 C65 1.398(8)
C64 C69 1.381(8)
C65 H65 0.9300
C65 C66 1.375(8)
C66 H66 0.9300
C66 C67 1.369(8)
C67 C68 1.394(8)
C68 H68 0.9300
C68 C69 1.390(8)
C69 H69 0.9300
C70 H70A 0.9600
C70 H70B 0.9600
C70 H70C 0.9600
C71 C72 1.396(8)
C71 C76 1.385(8)
C72 H72 0.9300
C72 C73 1.376(8)
C73 H73 0.9300
C73 C74 1.371(10)
C74 H74 0.9300
C74 C75 1.371(9)
C75 H75 0.9300
C75 C76 1.358(7)
C76 H76 0.9300
